data_4088579
loop_
_publ_author_name
'M\"uck, Felix M.'
'Baus, Johannes A.'
'Bertermann, R\"udiger'
'Burschka, Christian'
'Tacke, Reinhold'

_publ_section_title
;
 Lewis Acid/Base Reactions of the Bis(amidinato)silylene
 [iPrNC(Ph)NiPr]2Si and Bis(guanidinato)silylene [iPrNC(NiPr2)NiPr]2Si
 with ElPh3(El = B, Al)
;
_journal_issue 16
_journal_name_full Organometallics
_journal_page_first 2583
_journal_paper_doi 10.1021/acs.organomet.6b00204
_journal_volume 35
_journal_year 2016
_chemical_formula_moiety 'C44 H71 B N6 Si, 0.5 C7 H8'
_chemical_formula_sum 'C47.5 H75 B N6 Si'
_chemical_formula_weight 769.03
_space_group_crystal_system monoclinic
_space_group_IT_number 14
_space_group_name_Hall '-P 2ybc'
_space_group_name_H-M_alt 'P 1 21/c 1'
_atom_sites_solution_hydrogens geom
_audit_creation_method SHELXL-2013
_cell_angle_alpha 90
_cell_angle_beta 98.408(15)
_cell_angle_gamma 90
_cell_formula_units_Z 4
_cell_length_a 10.762(5)
_cell_length_b 20.006(9)
_cell_length_c 22.148(10)
_cell_measurement_reflns_used 9712
_cell_measurement_temperature 100(2)
_cell_measurement_theta_max 27.59
_cell_measurement_theta_min 2.24
_cell_volume 4717(4)
_computing_cell_refinement 'Bruker SAINT'
_computing_data_collection 'Bruker APEX2'
_computing_data_reduction 'Bruker SAINT'
_computing_molecular_graphics 'ORTEP & POV-Ray'
_computing_publication_material 'Bruker SHELXTL'
_computing_structure_refinement 'SHELXL-2013 (Sheldrick, 2013)'
_computing_structure_solution 'SHELXS-2013 (Sheldrick, 2013)'
_diffrn_ambient_temperature 100(2)
_diffrn_measured_fraction_theta_full 1.000
_diffrn_measured_fraction_theta_max 1.000
_diffrn_measurement_device_type 'Bruker APEX-II CCD'
_diffrn_measurement_method '\f and \w scans'
_diffrn_radiation_monochromator Mirror
_diffrn_radiation_source 'rotating anode'
_diffrn_radiation_type MoK\a
_diffrn_radiation_wavelength 0.71073
_diffrn_reflns_av_R_equivalents 0.0396
_diffrn_reflns_av_unetI/netI 0.0221
_diffrn_reflns_Laue_measured_fraction_full 1.000
_diffrn_reflns_Laue_measured_fraction_max 1.000
_diffrn_reflns_limit_h_max 13
_diffrn_reflns_limit_h_min -13
_diffrn_reflns_limit_k_max 24
_diffrn_reflns_limit_k_min -24
_diffrn_reflns_limit_l_max 27
_diffrn_reflns_limit_l_min -27
_diffrn_reflns_number 64867
_diffrn_reflns_point_group_measured_fraction_full 1.000
_diffrn_reflns_point_group_measured_fraction_max 1.000
_diffrn_reflns_theta_full 26.000
_diffrn_reflns_theta_max 26.021
_diffrn_reflns_theta_min 1.378
_exptl_absorpt_coefficient_mu 0.087
_exptl_absorpt_correction_T_max 0.7457
_exptl_absorpt_correction_T_min 0.6107
_exptl_absorpt_correction_type multi-scan
_exptl_absorpt_process_details 'Sadabs 2008/1 (Bruker 2008)'
_exptl_crystal_colour colourless
_exptl_crystal_density_diffrn 1.083
_exptl_crystal_description block
_exptl_crystal_F_000 1684
_exptl_crystal_size_max 0.140
_exptl_crystal_size_mid 0.135
_exptl_crystal_size_min 0.115
_refine_diff_density_max 0.533
_refine_diff_density_min -0.238
_refine_diff_density_rms 0.034
_refine_ls_extinction_method none
_refine_ls_goodness_of_fit_ref 1.037
_refine_ls_hydrogen_treatment constr
_refine_ls_matrix_type full
_refine_ls_number_parameters 536
_refine_ls_number_reflns 9290
_refine_ls_number_restraints 39
_refine_ls_restrained_S_all 1.059
_refine_ls_R_factor_all 0.0525
_refine_ls_R_factor_gt 0.0429
_refine_ls_shift/su_max 0.001
_refine_ls_shift/su_mean 0.000
_refine_ls_structure_factor_coef Fsqd
_refine_ls_weighting_details 'w=1/[\s^2^(Fo^2^)+(0.0630P)^2^+1.3374P] where P=(Fo^2^+2Fc^2^)/3'
_refine_ls_weighting_scheme calc
_refine_ls_wR_factor_gt 0.1160
_refine_ls_wR_factor_ref 0.1251
_reflns_Friedel_coverage 0.000
_reflns_number_gt 7755
_reflns_number_total 9290
_reflns_threshold_expression 'I > 2\s(I)'
_cod_data_source_file om6b00204_si_002.cif
_cod_data_source_block MUE64D
_cod_original_sg_symbol_H-M 'P 21/c'
_cod_original_formula_sum 'C47.50 H75 B N6 Si'
_cod_database_code 4088579
_shelx_space_group_comment
;
The symmetry employed for this shelxl refinement is uniquely defined
by the following loop, which should always be used as a source of
symmetry information in preference to the above space-group names.
They are only intended as comments.
;
_shelx_estimated_absorpt_t_min 0.988
_shelx_estimated_absorpt_t_max 0.990
_shelxl_version_number 2013-4

loop_
_space_group_symop_operation_xyz
'x, y, z'
'-x, y+1/2, -z+1/2'
'-x, -y, -z'
'x, -y-1/2, z-1/2'

loop_
_atom_site_label
_atom_site_type_symbol
_atom_site_fract_x
_atom_site_fract_y
_atom_site_fract_z
_atom_site_U_iso_or_equiv
_atom_site_adp_type
_atom_site_occupancy
_atom_site_site_symmetry_order
_atom_site_calc_flag
_atom_site_refinement_flags_posn
_atom_site_refinement_flags_adp
_atom_site_refinement_flags_occupancy
_atom_site_disorder_assembly
_atom_site_disorder_group
Si Si 0.23162(3) 0.81390(2) 0.15308(2) 0.02977(10) Uani 1 1 d . . . . .
B B 0.24403(15) 0.78187(8) 0.24467(7) 0.0347(3) Uani 1 1 d . . . . .
N1 N 0.26224(10) 0.76098(5) 0.08981(5) 0.0322(2) Uani 1 1 d . . . . .
N2 N 0.07564(10) 0.76665(6) 0.11417(5) 0.0341(3) Uani 1 1 d . . . . .
N3 N 0.10671(11) 0.68395(6) 0.03711(5) 0.0365(3) Uani 1 1 d . . . . .
N4 N 0.18238(10) 0.89890(5) 0.13259(5) 0.0320(2) Uani 1 1 d . . . . .
N5 N 0.38193(11) 0.87976(6) 0.15218(6) 0.0378(3) Uani 1 1 d . . . . .
N6 N 0.31701(11) 0.99694(6) 0.13943(6) 0.0376(3) Uani 1 1 d . . . . .
C1 C 0.14416(12) 0.73437(6) 0.07839(6) 0.0314(3) Uani 1 1 d . . . . .
C2 C 0.35381(14) 0.75766(8) 0.04632(7) 0.0426(3) Uani 1 1 d . . . . .
H2 H 0.3221 0.7232 0.0151 0.051 Uiso 1 1 calc R U . . .
C3 C 0.48060(16) 0.73304(10) 0.07817(10) 0.0618(5) Uani 1 1 d . . . . .
H3A H 0.5398 0.7305 0.0486 0.093 Uiso 1 1 calc R U . . .
H3B H 0.4707 0.6886 0.0955 0.093 Uiso 1 1 calc R U . . .
H3C H 0.5128 0.7642 0.1109 0.093 Uiso 1 1 calc R U . . .
C4 C 0.36336(19) 0.82315(10) 0.01218(9) 0.0616(5) Uani 1 1 d . . . . .
H4A H 0.4225 0.8178 -0.0172 0.092 Uiso 1 1 calc R U . . .
H4B H 0.3932 0.8585 0.0413 0.092 Uiso 1 1 calc R U . . .
H4C H 0.2805 0.8352 -0.0096 0.092 Uiso 1 1 calc R U . . .
C5 C -0.04264(14) 0.74430(9) 0.13545(8) 0.0481(4) Uani 1 1 d . . . . .
H5 H -0.0422 0.7663 0.1760 0.058 Uiso 1 1 calc R U . . .
C6 C -0.05399(17) 0.66946(10) 0.14778(9) 0.0609(5) Uani 1 1 d . . . . .
H6A H -0.0640 0.6450 0.1090 0.091 Uiso 1 1 calc R U . . .
H6B H -0.1273 0.6615 0.1684 0.091 Uiso 1 1 calc R U . . .
H6C H 0.0220 0.6540 0.1739 0.091 Uiso 1 1 calc R U . . .
C7 C -0.16484(16) 0.76853(11) 0.09616(11) 0.0699(6) Uani 1 1 d . . . . .
H7A H -0.1498 0.8117 0.0776 0.105 Uiso 1 1 calc R U . . .
H7B H -0.2308 0.7736 0.1220 0.105 Uiso 1 1 calc R U . . .
H7C H -0.1914 0.7357 0.0640 0.105 Uiso 1 1 calc R U . . .
C8 C -0.00434(16) 0.69906(8) -0.00888(7) 0.0480(4) Uani 1 1 d . . . . .
H8 H -0.0562 0.7314 0.0112 0.058 Uiso 1 1 calc R U . . .
C9 C -0.09001(18) 0.63914(11) -0.02750(9) 0.0668(5) Uani 1 1 d . . . . .
H9A H -0.1656 0.6543 -0.0541 0.100 Uiso 1 1 calc R U . . .
H9B H -0.1140 0.6182 0.0091 0.100 Uiso 1 1 calc R U . . .
H9C H -0.0453 0.6066 -0.0494 0.100 Uiso 1 1 calc R U . . .
C10 C 0.0309(2) 0.73524(10) -0.06442(8) 0.0694(6) Uani 1 1 d . . . . .
H10A H 0.0737 0.7041 -0.0887 0.104 Uiso 1 1 calc R U . . .
H10B H 0.0870 0.7727 -0.0510 0.104 Uiso 1 1 calc R U . . .
H10C H -0.0453 0.7522 -0.0894 0.104 Uiso 1 1 calc R U . . .
C11 C 0.18890(15) 0.62440(7) 0.03375(7) 0.0447(4) Uani 1 1 d . . . . .
H11 H 0.2698 0.6346 0.0605 0.054 Uiso 1 1 calc R U . . .
C12 C 0.13563(19) 0.56160(8) 0.06052(9) 0.0612(5) Uani 1 1 d . . . . .
H12A H 0.0603 0.5468 0.0335 0.092 Uiso 1 1 calc R U . . .
H12B H 0.1138 0.5719 0.1009 0.092 Uiso 1 1 calc R U . . .
H12C H 0.1988 0.5260 0.0642 0.092 Uiso 1 1 calc R U . . .
C13 C 0.2230(2) 0.60932(10) -0.02946(9) 0.0664(5) Uani 1 1 d . . . . .
H13A H 0.1476 0.5950 -0.0567 0.100 Uiso 1 1 calc R U . . .
H13B H 0.2860 0.5737 -0.0262 0.100 Uiso 1 1 calc R U . . .
H13C H 0.2571 0.6497 -0.0460 0.100 Uiso 1 1 calc R U . . .
C14 C 0.29822(13) 0.92833(6) 0.14169(6) 0.0325(3) Uani 1 1 d . . . . .
C15 C 0.07157(13) 0.93251(7) 0.09852(7) 0.0391(3) Uani 1 1 d . . . . .
H15 H 0.0960 0.9802 0.0935 0.047 Uiso 1 1 calc R U . . .
C16 C 0.03632(17) 0.90406(9) 0.03429(7) 0.0528(4) Uani 1 1 d . . . . .
H16A H -0.0354 0.9289 0.0129 0.079 Uiso 1 1 calc R U . . .
H16B H 0.0138 0.8568 0.0370 0.079 Uiso 1 1 calc R U . . .
H16C H 0.1080 0.9083 0.0119 0.079 Uiso 1 1 calc R U . . .
C17 C -0.03759(15) 0.93322(9) 0.13522(9) 0.0550(4) Uani 1 1 d . . . . .
H17A H -0.1112 0.9535 0.1108 0.082 Uiso 1 1 calc R U . . .
H17B H -0.0143 0.9593 0.1726 0.082 Uiso 1 1 calc R U . . .
H17C H -0.0575 0.8873 0.1459 0.082 Uiso 1 1 calc R U . . .
C18 C 0.51333(14) 0.88368(8) 0.18209(8) 0.0491(4) Uani 1 1 d . . . . .
H18 H 0.5334 0.8371 0.1967 0.059 Uiso 1 1 calc R U . . .
C19 C 0.61222(16) 0.89907(10) 0.14128(10) 0.0636(5) Uani 1 1 d . . . . .
H19A H 0.5894 0.8770 0.1017 0.095 Uiso 1 1 calc R U . . .
H19B H 0.6942 0.8826 0.1607 0.095 Uiso 1 1 calc R U . . .
H19C H 0.6167 0.9475 0.1352 0.095 Uiso 1 1 calc R U . . .
C20 C 0.53492(17) 0.92583(9) 0.23998(9) 0.0590(5) Uani 1 1 d . . . . .
H20A H 0.5262 0.9733 0.2292 0.088 Uiso 1 1 calc R U . . .
H20B H 0.6196 0.9175 0.2616 0.088 Uiso 1 1 calc R U . . .
H20C H 0.4728 0.9138 0.2664 0.088 Uiso 1 1 calc R U . . .
C21 C 0.24218(15) 1.04131(7) 0.17430(7) 0.0444(3) Uani 1 1 d . . . . .
H21 H 0.1736 1.0129 0.1866 0.053 Uiso 1 1 calc R U . . .
C22 C 0.3187(2) 1.06670(9) 0.23365(9) 0.0636(5) Uani 1 1 d . . . . .
H22A H 0.3873 1.0952 0.2240 0.095 Uiso 1 1 calc R U . . .
H22B H 0.3537 1.0286 0.2582 0.095 Uiso 1 1 calc R U . . .
H22C H 0.2641 1.0926 0.2567 0.095 Uiso 1 1 calc R U . . .
C23 C 0.17713(17) 1.10045(8) 0.13835(9) 0.0578(4) Uani 1 1 d . . . . .
H23A H 0.2408 1.1311 0.1269 0.087 Uiso 1 1 calc R U . . .
H23B H 0.1241 1.1241 0.1638 0.087 Uiso 1 1 calc R U . . .
H23C H 0.1250 1.0838 0.1014 0.087 Uiso 1 1 calc R U . . .
C24 C 0.39990(15) 1.02097(8) 0.09624(8) 0.0487(4) Uani 1 1 d . . . . .
H24 H 0.4544 0.9821 0.0893 0.058 Uiso 1 1 calc R U . . .
C25 C 0.49028(19) 1.07712(10) 0.12059(11) 0.0699(6) Uani 1 1 d . . . . .
H25A H 0.5505 1.0848 0.0921 0.105 Uiso 1 1 calc R U . . .
H25B H 0.5356 1.0643 0.1606 0.105 Uiso 1 1 calc R U . . .
H25C H 0.4426 1.1182 0.1247 0.105 Uiso 1 1 calc R U . . .
C26 C 0.3282(2) 1.03849(11) 0.03343(9) 0.0714(6) Uani 1 1 d . . . . .
H26A H 0.3876 1.0433 0.0041 0.107 Uiso 1 1 calc R U . . .
H26B H 0.2829 1.0806 0.0360 0.107 Uiso 1 1 calc R U . . .
H26C H 0.2682 1.0028 0.0199 0.107 Uiso 1 1 calc R U . . .
C27 C 0.21495(13) 0.70168(7) 0.25066(7) 0.0368(3) Uani 1 1 d . . . . .
C28 C 0.25783(14) 0.65306(7) 0.21291(7) 0.0409(3) Uani 1 1 d . . . . .
H28 H 0.2924 0.6673 0.1780 0.049 Uiso 1 1 calc R U . . .
C29 C 0.25174(15) 0.58462(8) 0.22462(7) 0.0490(4) Uani 1 1 d D . . . .
H29 H 0.2829 0.5536 0.1981 0.059 Uiso 1 1 calc R U . . .
C30 C 0.20124(16) 0.56189(8) 0.27406(8) 0.0551(4) Uani 1 1 d D . . . .
H30 H 0.1952 0.5153 0.2815 0.066 Uiso 1 1 calc R U . . .
C31 C 0.15937(17) 0.60780(9) 0.31279(9) 0.0586(5) Uani 1 1 d . . . . .
H31 H 0.1250 0.5928 0.3475 0.070 Uiso 1 1 calc R U . . .
C32 C 0.16698(16) 0.67630(8) 0.30149(8) 0.0486(4) Uani 1 1 d . . . . .
H32 H 0.1385 0.7068 0.3293 0.058 Uiso 1 1 calc R U . . .
C33 C 0.14399(15) 0.83301(8) 0.27051(6) 0.0424(3) Uani 1 1 d . . . . .
C34 C 0.02102(17) 0.81636(9) 0.27871(7) 0.0515(4) Uani 1 1 d . . . . .
H34 H -0.0070 0.7718 0.2707 0.062 Uiso 1 1 calc R U . . .
C35 C -0.0622(2) 0.86260(12) 0.29819(8) 0.0686(6) Uani 1 1 d . . . . .
H35 H -0.1453 0.8493 0.3024 0.082 Uiso 1 1 calc R U . . .
C36 C -0.0239(3) 0.92735(12) 0.31128(9) 0.0780(7) Uani 1 1 d . . . . .
H36 H -0.0797 0.9587 0.3251 0.094 Uiso 1 1 calc R U . . .
C37 C 0.0957(3) 0.94605(10) 0.30414(9) 0.0739(6) Uani 1 1 d . . . . .
H37 H 0.1228 0.9907 0.3130 0.089 Uiso 1 1 calc R U . . .
C38 C 0.1778(2) 0.89999(8) 0.28400(8) 0.0555(4) Uani 1 1 d . . . . .
H38 H 0.2599 0.9144 0.2792 0.067 Uiso 1 1 calc R U . . .
C39 C 0.38465(15) 0.78457(7) 0.28526(7) 0.0416(3) Uani 1 1 d . . . . .
C40 C 0.4040(2) 0.80756(9) 0.34564(8) 0.0614(5) Uani 1 1 d . . . . .
H40 H 0.3367 0.8287 0.3615 0.074 Uiso 1 1 calc R U . . .
C41 C 0.5189(3) 0.80036(12) 0.38316(11) 0.0856(8) Uani 1 1 d . . . . .
H41 H 0.5279 0.8158 0.4241 0.103 Uiso 1 1 calc R U . . .
C42 C 0.6195(2) 0.77126(11) 0.36178(13) 0.0892(8) Uani 1 1 d . . . . .
H42 H 0.6982 0.7675 0.3873 0.107 Uiso 1 1 calc R U . . .
C43 C 0.60462(19) 0.74757(9) 0.30286(12) 0.0726(6) Uani 1 1 d . . . . .
H43 H 0.6734 0.7274 0.2873 0.087 Uiso 1 1 calc R U . . .
C44 C 0.48896(15) 0.75309(7) 0.26609(8) 0.0487(4) Uani 1 1 d . . . . .
H44 H 0.4799 0.7347 0.2261 0.058 Uiso 1 1 calc R U . . .
C45 C 0.4598(7) 0.4773(4) -0.0975(2) 0.158(5) Uani 0.5 1 d G U P A -1
H45A H 0.3876 0.4469 -0.1013 0.237 Uiso 0.5 1 calc R U P A -1
H45B H 0.5300 0.4552 -0.1129 0.237 Uiso 0.5 1 calc R U P A -1
H45C H 0.4368 0.5179 -0.1212 0.237 Uiso 0.5 1 calc R U P A -1
C46 C 0.4961(5) 0.4945(3) -0.0347(2) 0.114(2) Uani 0.5 1 d DG . P A -1
C47 C 0.4396(5) 0.4577(2) 0.0056(3) 0.109(4) Uani 0.5 1 d DG . P A -1
H47 H 0.3836 0.4226 -0.0088 0.131 Uiso 0.5 1 calc R U P A -1
C48 C 0.4638(6) 0.4713(3) 0.0666(2) 0.127(3) Uani 0.5 1 d DG . P A -1
H48 H 0.4245 0.4457 0.0946 0.153 Uiso 0.5 1 calc R U P A -1
C49 C 0.5444(6) 0.5218(3) 0.0873(2) 0.192(8) Uani 0.5 1 d DG U P A -1
H49 H 0.5612 0.5313 0.1298 0.230 Uiso 0.5 1 calc R U P A -1
C50 C 0.6008(6) 0.5586(3) 0.0471(3) 0.130(2) Uani 0.5 1 d DG U P A -1
H50 H 0.6569 0.5937 0.0615 0.156 Uiso 0.5 1 calc R U P A -1
C51 C 0.5766(5) 0.5450(3) -0.0139(3) 0.112(5) Uani 0.5 1 d DG . P A -1
H51 H 0.6159 0.5706 -0.0420 0.135 Uiso 0.5 1 calc R U P A -1

loop_
_atom_site_aniso_label
_atom_site_aniso_U_11
_atom_site_aniso_U_22
_atom_site_aniso_U_33
_atom_site_aniso_U_23
_atom_site_aniso_U_13
_atom_site_aniso_U_12
Si 0.02942(19) 0.02702(18) 0.03305(19) -0.00153(14) 0.00518(14) 0.00183(13)
B 0.0411(8) 0.0293(7) 0.0344(8) -0.0003(6) 0.0082(6) 0.0019(6)
N1 0.0307(6) 0.0315(6) 0.0355(6) -0.0044(5) 0.0088(4) -0.0031(4)
N2 0.0277(6) 0.0349(6) 0.0404(6) -0.0046(5) 0.0070(5) -0.0023(4)
N3 0.0372(6) 0.0342(6) 0.0367(6) -0.0061(5) 0.0012(5) -0.0010(5)
N4 0.0308(6) 0.0290(5) 0.0359(6) 0.0008(4) 0.0035(4) -0.0012(4)
N5 0.0333(6) 0.0324(6) 0.0489(7) 0.0045(5) 0.0103(5) 0.0017(5)
N6 0.0386(6) 0.0266(6) 0.0480(7) 0.0026(5) 0.0076(5) -0.0023(5)
C1 0.0319(7) 0.0285(6) 0.0334(6) 0.0016(5) 0.0038(5) -0.0002(5)
C2 0.0393(8) 0.0449(8) 0.0473(8) -0.0101(7) 0.0189(6) -0.0055(6)
C3 0.0393(9) 0.0635(11) 0.0861(13) -0.0151(10) 0.0204(9) 0.0040(8)
C4 0.0698(12) 0.0621(11) 0.0596(11) 0.0012(9) 0.0326(9) -0.0125(9)
C5 0.0333(8) 0.0574(10) 0.0566(9) -0.0139(8) 0.0164(7) -0.0100(7)
C6 0.0442(9) 0.0680(12) 0.0715(12) 0.0096(9) 0.0118(8) -0.0189(8)
C7 0.0325(9) 0.0654(12) 0.1130(17) -0.0121(11) 0.0144(10) 0.0004(8)
C8 0.0458(9) 0.0495(9) 0.0449(8) -0.0055(7) -0.0057(7) 0.0001(7)
C9 0.0576(11) 0.0738(13) 0.0626(11) -0.0060(10) -0.0133(9) -0.0165(9)
C10 0.0907(15) 0.0639(12) 0.0470(10) 0.0059(9) -0.0117(9) -0.0071(11)
C11 0.0472(8) 0.0366(8) 0.0490(8) -0.0098(6) 0.0021(7) 0.0028(6)
C12 0.0737(12) 0.0353(8) 0.0710(12) -0.0022(8) -0.0014(9) -0.0024(8)
C13 0.0760(13) 0.0621(11) 0.0630(11) -0.0225(9) 0.0166(10) 0.0097(10)
C14 0.0364(7) 0.0302(7) 0.0316(6) -0.0005(5) 0.0075(5) -0.0011(5)
C15 0.0373(7) 0.0333(7) 0.0448(8) 0.0021(6) 0.0000(6) 0.0033(6)
C16 0.0525(10) 0.0541(10) 0.0471(9) 0.0008(7) -0.0086(7) 0.0047(8)
C17 0.0399(9) 0.0540(10) 0.0719(11) -0.0051(8) 0.0108(8) 0.0109(7)
C18 0.0364(8) 0.0479(9) 0.0615(10) 0.0058(8) 0.0023(7) 0.0026(7)
C19 0.0358(9) 0.0596(11) 0.0978(15) -0.0078(10) 0.0174(9) -0.0040(8)
C20 0.0466(9) 0.0495(10) 0.0772(12) -0.0042(9) -0.0027(8) -0.0074(8)
C21 0.0492(9) 0.0309(7) 0.0533(9) -0.0040(6) 0.0077(7) 0.0000(6)
C22 0.0832(14) 0.0449(9) 0.0597(11) -0.0112(8) 0.0009(9) 0.0039(9)
C23 0.0543(10) 0.0371(8) 0.0795(12) -0.0030(8) 0.0016(9) 0.0078(7)
C24 0.0449(9) 0.0402(8) 0.0629(10) 0.0138(7) 0.0144(7) -0.0015(7)
C25 0.0547(11) 0.0523(11) 0.1028(16) 0.0187(10) 0.0119(10) -0.0155(9)
C26 0.0779(14) 0.0785(14) 0.0599(11) 0.0218(10) 0.0170(10) -0.0007(11)
C27 0.0347(7) 0.0338(7) 0.0412(7) 0.0036(6) 0.0033(6) 0.0007(6)
C28 0.0431(8) 0.0355(7) 0.0437(8) 0.0023(6) 0.0050(6) 0.0009(6)
C29 0.0506(9) 0.0343(8) 0.0591(10) -0.0017(7) -0.0017(7) 0.0020(7)
C30 0.0527(10) 0.0354(8) 0.0747(12) 0.0146(8) 0.0009(8) -0.0043(7)
C31 0.0572(10) 0.0537(10) 0.0677(11) 0.0240(9) 0.0186(9) -0.0002(8)
C32 0.0543(9) 0.0441(9) 0.0498(9) 0.0089(7) 0.0157(7) 0.0047(7)
C33 0.0567(9) 0.0403(8) 0.0320(7) 0.0045(6) 0.0125(6) 0.0117(7)
C34 0.0564(10) 0.0599(10) 0.0410(8) 0.0099(7) 0.0161(7) 0.0169(8)
C35 0.0694(12) 0.0900(16) 0.0514(10) 0.0204(10) 0.0256(9) 0.0364(11)
C36 0.1096(18) 0.0792(15) 0.0515(11) 0.0145(10) 0.0329(11) 0.0579(14)
C37 0.128(2) 0.0463(10) 0.0509(10) 0.0020(8) 0.0245(11) 0.0314(12)
C38 0.0828(13) 0.0399(9) 0.0465(9) 0.0015(7) 0.0183(8) 0.0125(8)
C39 0.0510(9) 0.0283(7) 0.0434(8) 0.0036(6) -0.0002(7) -0.0031(6)
C40 0.0795(13) 0.0540(10) 0.0458(9) -0.0017(8) -0.0072(9) -0.0064(9)
C41 0.115(2) 0.0649(13) 0.0629(13) -0.0003(10) -0.0345(13) -0.0155(14)
C42 0.0794(16) 0.0564(12) 0.1128(19) 0.0111(13) -0.0501(15) -0.0096(11)
C43 0.0526(11) 0.0384(9) 0.1185(18) 0.0096(10) -0.0156(11) -0.0001(8)
C44 0.0458(9) 0.0319(7) 0.0651(10) 0.0045(7) -0.0032(7) 0.0001(6)
C45 0.162(6) 0.155(6) 0.147(6) -0.004(4) -0.010(4) 0.091(5)
C46 0.127(6) 0.123(6) 0.087(4) 0.011(5) -0.001(4) 0.081(5)
C47 0.100(7) 0.082(7) 0.150(10) 0.009(7) 0.033(8) 0.018(5)
C48 0.122(6) 0.122(6) 0.146(7) 0.071(6) 0.047(5) 0.061(5)
C49 0.195(9) 0.192(9) 0.185(8) -0.009(5) 0.019(5) 0.038(5)
C50 0.125(4) 0.107(4) 0.154(4) -0.019(4) 0.009(4) 0.030(3)
C51 0.088(6) 0.078(7) 0.175(13) 0.058(8) 0.035(8) 0.038(5)

loop_
_atom_type_symbol
_atom_type_description
_atom_type_scat_dispersion_real
_atom_type_scat_dispersion_imag
_atom_type_scat_source
C C 0.0033 0.0016 'International Tables Vol C Tables 4.2.6.8 and 6.1.1.4'
H H 0.0000 0.0000 'International Tables Vol C Tables 4.2.6.8 and 6.1.1.4'
B B 0.0013 0.0007 'International Tables Vol C Tables 4.2.6.8 and 6.1.1.4'
N N 0.0061 0.0033 'International Tables Vol C Tables 4.2.6.8 and 6.1.1.4'
Si Si 0.0817 0.0704 'International Tables Vol C Tables 4.2.6.8 and 6.1.1.4'

loop_
_geom_angle_atom_site_label_1
_geom_angle_atom_site_label_2
_geom_angle_atom_site_label_3
_geom_angle
N4 Si N1 115.45(6)
N4 Si N2 97.95(6)
N1 Si N2 68.32(5)
N4 Si N5 66.77(6)
N1 Si N5 97.57(5)
N2 Si N5 153.25(5)
N4 Si B 119.89(6)
N1 Si B 124.63(6)
N2 Si B 101.58(6)
N5 Si B 105.08(6)
N4 Si C1 112.29(6)
N1 Si C1 34.73(5)
N2 Si C1 33.75(5)
N5 Si C1 129.89(5)
B Si C1 115.24(6)
N4 Si C14 33.95(5)
N1 Si C14 112.27(5)
N2 Si C14 129.91(5)
N5 Si C14 33.04(5)
B Si C14 114.10(6)
C1 Si C14 130.56(5)
C27 B C39 99.13(11)
C27 B C33 115.87(12)
C39 B C33 112.68(12)
C27 B Si 112.80(10)
C39 B Si 116.04(10)
C33 B Si 101.10(9)
C1 N1 C2 123.56(11)
C1 N1 Si 95.78(8)
C2 N1 Si 137.71(9)
C1 N2 C5 128.20(12)
C1 N2 Si 89.01(9)
C5 N2 Si 134.85(10)
C1 N3 C8 115.68(12)
C1 N3 C11 119.89(12)
C8 N3 C11 123.52(12)
C14 N4 C15 122.02(11)
C14 N4 Si 98.04(9)
C15 N4 Si 137.50(9)
C14 N5 C18 128.64(13)
C14 N5 Si 87.51(9)
C18 N5 Si 136.30(10)
C14 N6 C24 116.66(12)
C14 N6 C21 118.55(11)
C24 N6 C21 124.37(12)
N2 C1 N1 106.43(11)
N2 C1 N3 128.10(12)
N1 C1 N3 125.47(12)
N2 C1 Si 57.24(7)
N1 C1 Si 49.49(6)
N3 C1 Si 173.07(10)
N1 C2 C3 110.52(14)
N1 C2 C4 112.64(13)
C3 C2 C4 112.76(14)
N2 C5 C6 116.40(13)
N2 C5 C7 115.09(15)
C6 C5 C7 108.91(14)
N3 C8 C10 112.38(14)
N3 C8 C9 114.72(14)
C10 C8 C9 111.46(15)
N3 C11 C13 115.26(14)
N3 C11 C12 112.11(14)
C13 C11 C12 110.21(14)
N5 C14 N4 107.02(12)
N5 C14 N6 129.29(13)
N4 C14 N6 123.69(12)
N5 C14 Si 59.46(8)
N4 C14 Si 48.01(6)
N6 C14 Si 169.73(10)
N4 C15 C17 111.09(13)
N4 C15 C16 112.22(12)
C17 C15 C16 113.23(14)
N5 C18 C20 115.21(14)
N5 C18 C19 116.83(15)
C20 C18 C19 110.68(15)
N6 C21 C22 112.28(14)
N6 C21 C23 115.50(14)
C22 C21 C23 109.65(14)
N6 C24 C26 113.00(14)
N6 C24 C25 114.98(15)
C26 C24 C25 111.23(15)
C32 C27 C28 114.80(14)
C32 C27 B 121.05(13)
C28 C27 B 123.02(13)
C29 C28 C27 122.68(14)
C30 C29 C28 120.59(15)
C29 C30 C31 118.75(15)
C30 C31 C32 120.63(16)
C31 C32 C27 122.52(16)
C34 C33 C38 114.69(15)
C34 C33 B 125.08(14)
C38 C33 B 120.19(15)
C35 C34 C33 122.82(19)
C36 C35 C34 120.1(2)
C37 C36 C35 119.31(17)
C36 C37 C38 120.4(2)
C37 C38 C33 122.7(2)
C40 C39 C44 114.92(16)
C40 C39 B 121.98(15)
C44 C39 B 122.13(14)
C41 C40 C39 122.1(2)
C42 C41 C40 120.9(2)
C41 C42 C43 119.0(2)
C42 C43 C44 119.9(2)
C43 C44 C39 123.05(19)
C47 C46 C51 120.0
C47 C46 C45 114.9
C51 C46 C45 125.1
C48 C47 C46 120.0
C49 C48 C47 120.0
C50 C49 C48 120.0
C49 C50 C51 120.0
C50 C51 C46 120.0

loop_
_geom_bond_atom_site_label_1
_geom_bond_atom_site_label_2
_geom_bond_distance
Si N4 1.8188(13)
Si N1 1.8243(13)
Si N2 2.0077(14)
Si N5 2.0887(14)
Si B 2.1128(18)
Si C1 2.3872(15)
Si C14 2.4229(16)
B C27 1.644(2)
B C39 1.644(2)
B C33 1.647(2)
N1 C1 1.3668(18)
N1 C2 1.4767(18)
N2 C1 1.3266(17)
N2 C5 1.4892(19)
N3 C1 1.3813(18)
N3 C8 1.484(2)
N3 C11 1.4921(19)
N4 C14 1.3666(18)
N4 C15 1.4765(18)
N5 C14 1.3222(18)
N5 C18 1.473(2)
N6 C14 1.3896(18)
N6 C24 1.4803(19)
N6 C21 1.4882(19)
C2 C3 1.523(2)
C2 C4 1.524(2)
C5 C6 1.530(3)
C5 C7 1.545(3)
C8 C10 1.522(3)
C8 C9 1.532(2)
C11 C13 1.528(2)
C11 C12 1.536(2)
C15 C17 1.523(2)
C15 C16 1.528(2)
C18 C20 1.524(3)
C18 C19 1.525(2)
C21 C22 1.532(2)
C21 C23 1.537(2)
C24 C26 1.530(3)
C24 C25 1.531(3)
C27 C32 1.400(2)
C27 C28 1.404(2)
C28 C29 1.397(2)
C29 C30 1.3693(19)
C30 C31 1.377(3)
C31 C32 1.398(2)
C33 C34 1.402(2)
C33 C38 1.409(2)
C34 C35 1.399(2)
C35 C36 1.378(3)
C36 C37 1.372(4)
C37 C38 1.394(3)
C39 C40 1.401(2)
C39 C44 1.406(2)
C40 C41 1.393(3)
C41 C42 1.372(4)
C42 C43 1.375(4)
C43 C44 1.389(3)
C45 C46 1.430(2)
C46 C47 1.3657(19)
C46 C51 1.3657(19)
C47 C48 1.3657(19)
C48 C49 1.3657(19)
C49 C50 1.3656(19)
C50 C51 1.3657(19)

loop_
_geom_torsion_atom_site_label_1
_geom_torsion_atom_site_label_2
_geom_torsion_atom_site_label_3
_geom_torsion_atom_site_label_4
_geom_torsion
N4 Si N1 C1 -92.91(9)
N2 Si N1 C1 -4.30(8)
N5 Si N1 C1 -160.74(8)
B Si N1 C1 85.02(10)
C14 Si N1 C1 -129.99(8)
N4 Si N1 C2 66.66(16)
N2 Si N1 C2 155.27(16)
N5 Si N1 C2 -1.17(15)
B Si N1 C2 -115.42(15)
C1 Si N1 C2 159.57(19)
C14 Si N1 C2 29.58(16)
N1 Si N4 C14 -92.56(9)
N2 Si N4 C14 -162.28(8)
N5 Si N4 C14 -5.17(8)
B Si N4 C14 89.41(10)
C1 Si N4 C14 -130.50(8)
N1 Si N4 C15 68.67(15)
N2 Si N4 C15 -1.06(14)
N5 Si N4 C15 156.05(15)
B Si N4 C15 -109.37(14)
C1 Si N4 C15 30.72(15)
C14 Si N4 C15 161.22(18)
C5 N2 C1 N1 -157.83(14)
Si N2 C1 N1 -5.71(10)
C5 N2 C1 N3 22.4(2)
Si N2 C1 N3 174.57(13)
C5 N2 C1 Si -152.12(16)
C2 N1 C1 N2 -157.31(12)
Si N1 C1 N2 6.32(11)
C2 N1 C1 N3 22.4(2)
Si N1 C1 N3 -173.95(12)
C2 N1 C1 Si -163.63(15)
C8 N3 C1 N2 53.81(19)
C11 N3 C1 N2 -136.68(15)
C8 N3 C1 N1 -125.86(15)
C11 N3 C1 N1 43.65(19)
C1 N1 C2 C3 -130.96(15)
Si N1 C2 C3 73.67(18)
C1 N1 C2 C4 101.90(16)
Si N1 C2 C4 -53.5(2)
C1 N2 C5 C6 34.7(2)
Si N2 C5 C6 -104.04(16)
C1 N2 C5 C7 -94.49(19)
Si N2 C5 C7 126.76(15)
C1 N3 C8 C10 85.84(17)
C11 N3 C8 C10 -83.25(19)
C1 N3 C8 C9 -145.47(15)
C11 N3 C8 C9 45.4(2)
C1 N3 C11 C13 -125.20(16)
C8 N3 C11 C13 43.5(2)
C1 N3 C11 C12 107.65(16)
C8 N3 C11 C12 -83.70(18)
C18 N5 C14 N4 -159.87(13)
Si N5 C14 N4 -6.78(10)
C18 N5 C14 N6 20.3(2)
Si N5 C14 N6 173.40(13)
C18 N5 C14 Si -153.09(16)
C15 N4 C14 N5 -157.28(12)
Si N4 C14 N5 7.86(11)
C15 N4 C14 N6 22.56(19)
Si N4 C14 N6 -172.30(11)
C15 N4 C14 Si -165.14(14)
C24 N6 C14 N5 55.5(2)
C21 N6 C14 N5 -131.55(15)
C24 N6 C14 N4 -124.25(14)
C21 N6 C14 N4 48.65(19)
C24 N6 C14 Si -158.2(5)
C21 N6 C14 Si 14.7(6)
C14 N4 C15 C17 -127.77(14)
Si N4 C15 C17 74.31(17)
C14 N4 C15 C16 104.33(15)
Si N4 C15 C16 -53.59(19)
C14 N5 C18 C20 44.0(2)
Si N5 C18 C20 -95.15(18)
C14 N5 C18 C19 -88.5(2)
Si N5 C18 C19 132.35(14)
C14 N6 C21 C22 102.67(16)
C24 N6 C21 C22 -85.01(18)
C14 N6 C21 C23 -130.59(15)
C24 N6 C21 C23 41.7(2)
C14 N6 C24 C26 91.89(17)
C21 N6 C24 C26 -80.6(2)
C14 N6 C24 C25 -138.94(15)
C21 N6 C24 C25 48.6(2)
C39 B C27 C32 83.79(16)
C33 B C27 C32 -37.0(2)
Si B C27 C32 -152.85(12)
C39 B C27 C28 -83.44(16)
C33 B C27 C28 155.76(13)
Si B C27 C28 39.92(17)
C32 C27 C28 C29 0.8(2)
B C27 C28 C29 168.74(14)
C27 C28 C29 C30 0.8(2)
C28 C29 C30 C31 -1.5(3)
C29 C30 C31 C32 0.7(3)
C30 C31 C32 C27 0.9(3)
C28 C27 C32 C31 -1.6(2)
B C27 C32 C31 -169.85(16)
C27 B C33 C34 -21.0(2)
C39 B C33 C34 -134.16(15)
Si B C33 C34 101.31(14)
C27 B C33 C38 161.61(14)
C39 B C33 C38 48.41(18)
Si B C33 C38 -76.12(15)
C38 C33 C34 C35 0.6(2)
B C33 C34 C35 -176.98(15)
C33 C34 C35 C36 -1.2(3)
C34 C35 C36 C37 1.0(3)
C35 C36 C37 C38 -0.2(3)
C36 C37 C38 C33 -0.5(3)
C34 C33 C38 C37 0.2(2)
B C33 C38 C37 177.92(15)
C27 B C39 C40 -101.21(16)
C33 B C39 C40 21.89(19)
Si B C39 C40 137.77(14)
C27 B C39 C44 66.94(16)
C33 B C39 C44 -169.96(13)
Si B C39 C44 -54.08(17)
C44 C39 C40 C41 0.9(3)
B C39 C40 C41 169.84(17)
C39 C40 C41 C42 1.3(3)
C40 C41 C42 C43 -1.6(3)
C41 C42 C43 C44 -0.2(3)
C42 C43 C44 C39 2.5(3)
C40 C39 C44 C43 -2.8(2)
B C39 C44 C43 -171.72(15)
C51 C46 C47 C48 0.0
C45 C46 C47 C48 -177.7
C46 C47 C48 C49 0.0
C47 C48 C49 C50 0.0
C48 C49 C50 C51 0.0
C49 C50 C51 C46 0.0
C47 C46 C51 C50 0.0
C45 C46 C51 C50 177.4
